data_7211624
loop_
_publ_author_name
'Garcia, Thelma Y.'
'Olmstead, Marilyn M.'
'Fettinger, James C.'
'Balch, Alan L.'

_publ_section_title
;
 Crystallization of chloroindium(iii)octaethylporphyrin into a clamshell
 motif to engulf guest molecules
;
_journal_issue 3
_journal_name_full CrystEngComm
_journal_page_first 866
_journal_paper_doi 10.1039/b911180h
_journal_volume 12
_journal_year 2010
_chemical_formula_moiety 'C36 H44 Cl In N4'
_chemical_formula_sum 'C36 H44 Cl In N4'
_chemical_formula_weight 683.02
_chemical_name_common Chloro-2,3,7,8,12,13,17,18-octaethylporphyrinato-indium(iii)
_chemical_name_systematic
;
Chloro-2,3,7,8,12,13,17,18-octaethylporphyrinato-indium(III)
;
_space_group_IT_number 14
_symmetry_cell_setting monoclinic
_symmetry_space_group_name_Hall '-P 2ybc'
_symmetry_space_group_name_H-M 'P 1 21/c 1'
_atom_sites_solution_hydrogens geom
_atom_sites_solution_primary direct
_atom_sites_solution_secondary difmap
_audit_creation_method SHELXL-97
_cell_angle_alpha 90.00
_cell_angle_beta 103.09(3)
_cell_angle_gamma 90.00
_cell_formula_units_Z 4
_cell_length_a 12.723(3)
_cell_length_b 13.512(3)
_cell_length_c 19.649(4)
_cell_measurement_reflns_used 8035
_cell_measurement_temperature 90(2)
_cell_measurement_theta_max 31.81
_cell_measurement_theta_min 2.31
_cell_volume 3290.1(13)
_computing_cell_refinement 'SAINT (Bruker, 2005)'
_computing_data_collection 'APEX2 (Bruker, 2005)'
_computing_data_reduction 'SAINT (Bruker, 2005)'
_computing_molecular_graphics 'SHELXTL 5.1(Sheldrick, 1994)'
_computing_publication_material 'SHELXL97 (Sheldrick, 2008)'
_computing_structure_refinement 'SHELXL97 (Sheldrick, 2008)'
_computing_structure_solution 'SHELXS97 (Sheldrick, 2008)'
_diffrn_ambient_temperature 90(2)
_diffrn_detector_area_resol_mean 8.3
_diffrn_measured_fraction_theta_full 0.993
_diffrn_measured_fraction_theta_max 0.993
_diffrn_measurement_device_type 'Bruker SMART Apex II'
_diffrn_measurement_method \w
_diffrn_radiation_monochromator graphite
_diffrn_radiation_source 'fine-focus sealed tube'
_diffrn_radiation_type MoK\a
_diffrn_radiation_wavelength 0.71073
_diffrn_reflns_av_R_equivalents 0.0421
_diffrn_reflns_av_sigmaI/netI 0.0323
_diffrn_reflns_limit_h_max 18
_diffrn_reflns_limit_h_min -18
_diffrn_reflns_limit_k_max 19
_diffrn_reflns_limit_k_min -20
_diffrn_reflns_limit_l_max 29
_diffrn_reflns_limit_l_min -29
_diffrn_reflns_number 56551
_diffrn_reflns_theta_full 31.86
_diffrn_reflns_theta_max 31.86
_diffrn_reflns_theta_min 1.84
_diffrn_standards_number 0
_exptl_absorpt_coefficient_mu 0.830
_exptl_absorpt_correction_T_max 0.959
_exptl_absorpt_correction_T_min 0.941
_exptl_absorpt_correction_type multi-scan
_exptl_absorpt_process_details 'SADABS 2.10 (Sheldrick, 2003)'
_exptl_crystal_colour red
_exptl_crystal_density_diffrn 1.379
_exptl_crystal_density_meas 0
_exptl_crystal_density_method 'not measured'
_exptl_crystal_description needle
_exptl_crystal_F_000 1416
_exptl_crystal_size_max 0.38
_exptl_crystal_size_mid 0.067
_exptl_crystal_size_min 0.065
_refine_diff_density_max 0.619
_refine_diff_density_min -0.656
_refine_diff_density_rms 0.081
_refine_ls_extinction_method none
_refine_ls_goodness_of_fit_ref 1.035
_refine_ls_hydrogen_treatment constr
_refine_ls_matrix_type full
_refine_ls_number_parameters 387
_refine_ls_number_reflns 11210
_refine_ls_number_restraints 0
_refine_ls_restrained_S_all 1.035
_refine_ls_R_factor_all 0.0449
_refine_ls_R_factor_gt 0.0317
_refine_ls_shift/su_max 0.003
_refine_ls_shift/su_mean 0.000
_refine_ls_structure_factor_coef Fsqd
_refine_ls_weighting_details 'calc w=1/[\s^2^(Fo^2^)+(0.0334P)^2^+2.0561P] where P=(Fo^2^+2Fc^2^)/3'
_refine_ls_weighting_scheme calc
_refine_ls_wR_factor_gt 0.0735
_refine_ls_wR_factor_ref 0.0789
_reflns_number_gt 9035
_reflns_number_total 11210
_reflns_threshold_expression I>2\s(I)
_cod_data_source_file b911180h.txt
_cod_data_source_block tg05
_cod_depositor_comments
;
The following automatic conversions were performed:

'_symmetry_cell_setting' value 'Monoclinic' changed to 'monoclinic'
according to /home/saulius/struct/CIF-dictionaries/cif_core.dic
dictionary named 'cif_core.dic' version 2.4.2 from 2011-04-26.

Automatic conversion script
Id: cif_fix_values 1891 2012-01-12 08:04:46Z andrius 
;
_cod_original_cell_volume 3290.1(11)
_cod_original_sg_symbol_H-M 'P 21/c'
_cod_database_code 7211624

loop_
_symmetry_equiv_pos_as_xyz
'x, y, z'
'-x, y+1/2, -z+1/2'
'-x, -y, -z'
'x, -y-1/2, z-1/2'

loop_
_atom_site_label
_atom_site_type_symbol
_atom_site_fract_x
_atom_site_fract_y
_atom_site_fract_z
_atom_site_U_iso_or_equiv
_atom_site_adp_type
_atom_site_occupancy
_atom_site_symmetry_multiplicity
_atom_site_calc_flag
_atom_site_refinement_flags
In1 In 0.179539(9) 0.502494(9) 0.424903(6) 0.01468(4) Uani 1 1 d .
Cl1 Cl 0.26419(3) 0.43192(3) 0.33773(2) 0.01985(8) Uani 1 1 d .
N1 N 0.04104(11) 0.41581(11) 0.43312(8) 0.0173(3) Uani 1 1 d .
N2 N 0.06558(11) 0.60842(11) 0.37021(7) 0.0162(3) Uani 1 1 d .
N3 N 0.28455(11) 0.62600(10) 0.45812(7) 0.0146(3) Uani 1 1 d .
N4 N 0.26051(11) 0.43211(11) 0.52056(7) 0.0159(3) Uani 1 1 d .
C1 C 0.04334(14) 0.33029(13) 0.47167(9) 0.0185(3) Uani 1 1 d .
C2 C -0.06095(14) 0.28221(14) 0.45250(9) 0.0203(3) Uani 1 1 d .
C3 C -0.08945(16) 0.18508(15) 0.48023(11) 0.0256(4) Uani 1 1 d .
H3A H -0.1665 0.1861 0.4822 0.031 Uiso 1 1 calc R
H3B H -0.0461 0.1762 0.5285 0.031 Uiso 1 1 calc R
C4 C -0.0697(3) 0.09765(18) 0.43579(15) 0.0515(7) Uani 1 1 d .
H4A H -0.0951 0.0367 0.4539 0.077 Uiso 1 1 calc R
H4B H 0.0076 0.0921 0.4376 0.077 Uiso 1 1 calc R
H4C H -0.1090 0.1079 0.3873 0.077 Uiso 1 1 calc R
C5 C -0.12537(14) 0.34109(14) 0.40343(10) 0.0211(4) Uani 1 1 d .
C6 C -0.24193(14) 0.32469(16) 0.36853(10) 0.0259(4) Uani 1 1 d .
H6A H -0.2804 0.3887 0.3663 0.031 Uiso 1 1 calc R
H6B H -0.2739 0.2794 0.3980 0.031 Uiso 1 1 calc R
C7 C -0.26141(19) 0.2818(2) 0.29503(13) 0.0505(8) Uani 1 1 d .
H7A H -0.3384 0.2674 0.2781 0.076 Uiso 1 1 calc R
H7B H -0.2198 0.2206 0.2959 0.076 Uiso 1 1 calc R
H7C H -0.2386 0.3297 0.2638 0.076 Uiso 1 1 calc R
C8 C -0.06091(13) 0.42504(13) 0.39144(9) 0.0182(3) Uani 1 1 d .
C9 C -0.09552(13) 0.50364(14) 0.34564(10) 0.0207(3) Uani 1 1 d .
H9A H -0.1674 0.4992 0.3185 0.025 Uiso 1 1 calc R
C10 C -0.03824(13) 0.58768(13) 0.33461(9) 0.0185(3) Uani 1 1 d .
C11 C -0.07822(13) 0.66882(14) 0.28739(9) 0.0193(3) Uani 1 1 d .
C12 C -0.18379(15) 0.67093(16) 0.23463(10) 0.0266(4) Uani 1 1 d .
H12A H -0.2090 0.7402 0.2271 0.032 Uiso 1 1 calc R
H12B H -0.2383 0.6334 0.2529 0.032 Uiso 1 1 calc R
C13 C -0.1734(2) 0.6260(3) 0.16476(15) 0.0852(15) Uani 1 1 d .
H13A H -0.2408 0.6363 0.1297 0.128 Uiso 1 1 calc R
H13B H -0.1591 0.5549 0.1707 0.128 Uiso 1 1 calc R
H13C H -0.1138 0.6580 0.1492 0.128 Uiso 1 1 calc R
C14 C 0.00089(13) 0.73937(14) 0.29704(9) 0.0185(3) Uani 1 1 d .
C15 C -0.00411(14) 0.84000(14) 0.26410(9) 0.0212(3) Uani 1 1 d .
H15A H -0.0558 0.8382 0.2181 0.025 Uiso 1 1 calc R
H15B H 0.0678 0.8568 0.2560 0.025 Uiso 1 1 calc R
C16 C -0.03846(16) 0.92049(14) 0.30893(10) 0.0239(4) Uani 1 1 d .
H16A H -0.0408 0.9844 0.2850 0.036 Uiso 1 1 calc R
H16B H 0.0135 0.9239 0.3541 0.036 Uiso 1 1 calc R
H16C H -0.1102 0.9049 0.3165 0.036 Uiso 1 1 calc R
C17 C 0.09106(13) 0.70042(13) 0.34909(9) 0.0165(3) Uani 1 1 d .
C18 C 0.18874(13) 0.74919(13) 0.37483(9) 0.0167(3) Uani 1 1 d .
H18A H 0.1963 0.8122 0.3550 0.020 Uiso 1 1 calc R
C19 C 0.27692(13) 0.71670(12) 0.42624(8) 0.0147(3) Uani 1 1 d .
C20 C 0.37335(13) 0.77379(13) 0.45481(9) 0.0158(3) Uani 1 1 d .
C21 C 0.39105(14) 0.87984(14) 0.43682(10) 0.0220(4) Uani 1 1 d .
H21A H 0.3662 0.8887 0.3857 0.026 Uiso 1 1 calc R
H21B H 0.4693 0.8943 0.4496 0.026 Uiso 1 1 calc R
C22 C 0.33256(19) 0.95345(15) 0.47349(13) 0.0330(5) Uani 1 1 d .
H22A H 0.3521 1.0209 0.4629 0.050 Uiso 1 1 calc R
H22B H 0.3533 0.9425 0.5241 0.050 Uiso 1 1 calc R
H22C H 0.2545 0.9445 0.4572 0.050 Uiso 1 1 calc R
C23 C 0.43872(13) 0.71456(12) 0.50346(9) 0.0150(3) Uani 1 1 d .
C24 C 0.54444(13) 0.74056(13) 0.55115(9) 0.0185(3) Uani 1 1 d .
H24A H 0.5785 0.7950 0.5301 0.022 Uiso 1 1 calc R
H24B H 0.5930 0.6825 0.5562 0.022 Uiso 1 1 calc R
C25 C 0.53128(15) 0.77257(17) 0.62357(10) 0.0276(4) Uani 1 1 d .
H25A H 0.6025 0.7857 0.6538 0.041 Uiso 1 1 calc R
H25B H 0.4956 0.7197 0.6440 0.041 Uiso 1 1 calc R
H25C H 0.4873 0.8328 0.6192 0.041 Uiso 1 1 calc R
C26 C 0.38266(12) 0.62147(12) 0.50503(8) 0.0140(3) Uani 1 1 d .
C27 C 0.41902(13) 0.54124(12) 0.54922(9) 0.0153(3) Uani 1 1 d .
H27A H 0.4909 0.5458 0.5763 0.018 Uiso 1 1 calc R
C28 C 0.36235(13) 0.45501(12) 0.55840(9) 0.0155(3) Uani 1 1 d .
C29 C 0.39803(14) 0.37947(13) 0.61091(9) 0.0172(3) Uani 1 1 d .
C30 C 0.50352(14) 0.38086(14) 0.66371(10) 0.0219(3) Uani 1 1 d .
H30A H 0.5610 0.4031 0.6407 0.026 Uiso 1 1 calc R
H30B H 0.5213 0.3128 0.6811 0.026 Uiso 1 1 calc R
C31 C 0.50197(18) 0.44926(17) 0.72603(10) 0.0314(4) Uani 1 1 d .
H31A H 0.5725 0.4474 0.7588 0.047 Uiso 1 1 calc R
H31B H 0.4462 0.4268 0.7497 0.047 Uiso 1 1 calc R
H31C H 0.4861 0.5171 0.7093 0.047 Uiso 1 1 calc R
C32 C 0.31585(14) 0.31193(13) 0.60467(9) 0.0180(3) Uani 1 1 d .
C33 C 0.30941(16) 0.22164(14) 0.64811(10) 0.0235(4) Uani 1 1 d .
H33A H 0.2382 0.2208 0.6605 0.028 Uiso 1 1 calc R
H33B H 0.3654 0.2266 0.6921 0.028 Uiso 1 1 calc R
C34 C 0.3245(2) 0.12400(16) 0.61222(13) 0.0349(5) Uani 1 1 d .
H34A H 0.3130 0.0686 0.6419 0.052 Uiso 1 1 calc R
H34B H 0.3979 0.1208 0.6045 0.052 Uiso 1 1 calc R
H34C H 0.2722 0.1200 0.5672 0.052 Uiso 1 1 calc R
C35 C 0.23024(13) 0.34550(13) 0.54723(9) 0.0174(3) Uani 1 1 d .
C36 C 0.13066(14) 0.29850(13) 0.52348(9) 0.0190(3) Uani 1 1 d .
H36A H 0.1214 0.2374 0.5454 0.023 Uiso 1 1 calc R

loop_
_atom_site_aniso_label
_atom_site_aniso_U_11
_atom_site_aniso_U_22
_atom_site_aniso_U_33
_atom_site_aniso_U_23
_atom_site_aniso_U_13
_atom_site_aniso_U_12
In1 0.01092(5) 0.01537(6) 0.01637(6) -0.00284(4) 0.00019(4) -0.00013(4)
Cl1 0.01566(17) 0.02244(19) 0.02104(19) -0.00591(15) 0.00333(14) -0.00002(15)
N1 0.0114(6) 0.0198(7) 0.0197(7) -0.0051(5) 0.0010(5) -0.0010(5)
N2 0.0104(6) 0.0183(7) 0.0180(7) -0.0029(5) -0.0010(5) 0.0016(5)
N3 0.0117(6) 0.0157(6) 0.0148(6) -0.0009(5) -0.0003(5) 0.0003(5)
N4 0.0134(6) 0.0165(6) 0.0169(7) -0.0020(5) 0.0013(5) -0.0013(5)
C1 0.0161(7) 0.0214(8) 0.0189(8) -0.0064(6) 0.0057(6) -0.0040(6)
C2 0.0177(8) 0.0247(9) 0.0207(8) -0.0087(7) 0.0091(6) -0.0063(7)
C3 0.0228(9) 0.0296(10) 0.0273(10) -0.0058(8) 0.0118(7) -0.0097(7)
C4 0.084(2) 0.0264(11) 0.0583(17) -0.0068(11) 0.0455(16) -0.0094(12)
C5 0.0143(7) 0.0284(9) 0.0214(8) -0.0114(7) 0.0058(6) -0.0047(7)
C6 0.0141(8) 0.0404(11) 0.0236(9) -0.0119(8) 0.0052(7) -0.0096(7)
C7 0.0267(11) 0.091(2) 0.0360(13) -0.0345(14) 0.0105(10) -0.0249(13)
C8 0.0118(7) 0.0222(8) 0.0205(8) -0.0098(6) 0.0034(6) -0.0017(6)
C9 0.0104(7) 0.0259(9) 0.0235(8) -0.0109(7) -0.0010(6) 0.0017(6)
C10 0.0122(7) 0.0223(8) 0.0188(8) -0.0076(6) -0.0008(6) 0.0035(6)
C11 0.0133(7) 0.0250(9) 0.0175(8) -0.0060(7) -0.0012(6) 0.0053(6)
C12 0.0163(8) 0.0326(10) 0.0253(9) -0.0104(8) -0.0068(7) 0.0100(7)
C13 0.0480(16) 0.143(3) 0.0445(16) -0.061(2) -0.0310(13) 0.061(2)
C14 0.0140(7) 0.0271(9) 0.0127(7) -0.0018(6) -0.0004(6) 0.0054(6)
C15 0.0153(7) 0.0309(10) 0.0165(8) 0.0063(7) 0.0017(6) 0.0050(7)
C16 0.0249(9) 0.0216(9) 0.0241(9) 0.0027(7) 0.0033(7) -0.0029(7)
C17 0.0134(7) 0.0215(8) 0.0138(7) -0.0023(6) 0.0013(6) 0.0029(6)
C18 0.0151(7) 0.0198(8) 0.0145(7) 0.0001(6) 0.0022(6) 0.0019(6)
C19 0.0127(7) 0.0174(7) 0.0138(7) -0.0012(6) 0.0023(6) 0.0005(6)
C20 0.0130(7) 0.0187(8) 0.0156(7) -0.0007(6) 0.0028(6) -0.0012(6)
C21 0.0162(8) 0.0230(9) 0.0259(9) 0.0068(7) 0.0028(7) -0.0044(6)
C22 0.0402(12) 0.0177(9) 0.0408(12) 0.0029(8) 0.0084(10) -0.0023(8)
C23 0.0112(7) 0.0178(7) 0.0157(7) -0.0024(6) 0.0021(6) -0.0010(6)
C24 0.0123(7) 0.0212(8) 0.0208(8) -0.0013(6) 0.0012(6) -0.0025(6)
C25 0.0175(8) 0.0395(11) 0.0223(9) -0.0105(8) -0.0027(7) -0.0026(8)
C26 0.0108(7) 0.0169(7) 0.0137(7) -0.0025(6) 0.0017(5) 0.0000(5)
C27 0.0128(7) 0.0167(7) 0.0154(7) -0.0029(6) 0.0007(6) 0.0015(6)
C28 0.0140(7) 0.0171(8) 0.0146(7) -0.0016(6) 0.0015(6) 0.0015(6)
C29 0.0176(8) 0.0181(8) 0.0154(7) 0.0003(6) 0.0026(6) 0.0018(6)
C30 0.0190(8) 0.0232(9) 0.0203(8) 0.0046(7) -0.0020(6) 0.0018(7)
C31 0.0327(11) 0.0405(12) 0.0180(9) -0.0009(8) -0.0010(8) -0.0065(9)
C32 0.0199(8) 0.0180(8) 0.0164(8) 0.0002(6) 0.0048(6) 0.0023(6)
C33 0.0247(9) 0.0239(9) 0.0231(9) 0.0050(7) 0.0076(7) 0.0001(7)
C34 0.0439(13) 0.0236(10) 0.0419(13) 0.0057(9) 0.0197(10) 0.0059(9)
C35 0.0160(7) 0.0190(8) 0.0172(8) -0.0012(6) 0.0039(6) 0.0002(6)
C36 0.0193(8) 0.0186(8) 0.0204(8) -0.0022(6) 0.0071(6) -0.0028(6)

loop_
_atom_type_symbol
_atom_type_description
_atom_type_scat_dispersion_real
_atom_type_scat_dispersion_imag
_atom_type_scat_source
C C 0.0033 0.0016 'International Tables Vol C Tables 4.2.6.8 and 6.1.1.4'
H H 0.0000 0.0000 'International Tables Vol C Tables 4.2.6.8 and 6.1.1.4'
N N 0.0061 0.0033 'International Tables Vol C Tables 4.2.6.8 and 6.1.1.4'
Cl Cl 0.1484 0.1585 'International Tables Vol C Tables 4.2.6.8 and 6.1.1.4'
In In -0.7276 1.3100 'International Tables Vol C Tables 4.2.6.8 and 6.1.1.4'

loop_
_geom_angle_atom_site_label_1
_geom_angle_atom_site_label_2
_geom_angle_atom_site_label_3
_geom_angle
N2 In1 N3 86.39(6)
N2 In1 N4 150.35(6)
N3 In1 N4 86.33(6)
N2 In1 N1 85.91(6)
N3 In1 N1 149.85(5)
N4 In1 N1 86.10(6)
N2 In1 Cl1 105.51(4)
N3 In1 Cl1 100.13(4)
N4 In1 Cl1 104.06(4)
N1 In1 Cl1 110.02(4)
C8 N1 C1 107.66(14)
C8 N1 In1 125.75(12)
C1 N1 In1 125.57(11)
C17 N2 C10 107.22(14)
C17 N2 In1 125.23(11)
C10 N2 In1 125.51(12)
C19 N3 C26 107.81(13)
C19 N3 In1 125.61(11)
C26 N3 In1 125.29(11)
C35 N4 C28 107.28(14)
C35 N4 In1 126.20(11)
C28 N4 In1 125.41(11)
N1 C1 C36 125.03(15)
N1 C1 C2 109.20(16)
C36 C1 C2 125.68(17)
C5 C2 C1 106.82(16)
C5 C2 C3 127.58(17)
C1 C2 C3 125.58(18)
C2 C3 C4 112.74(17)
C2 C3 H3A 109.0
C4 C3 H3A 109.0
C2 C3 H3B 109.0
C4 C3 H3B 109.0
H3A C3 H3B 107.8
C3 C4 H4A 109.5
C3 C4 H4B 109.5
H4A C4 H4B 109.5
C3 C4 H4C 109.5
H4A C4 H4C 109.5
H4B C4 H4C 109.5
C2 C5 C8 107.37(15)
C2 C5 C6 127.36(18)
C8 C5 C6 125.26(18)
C5 C6 C7 114.87(16)
C5 C6 H6A 108.6
C7 C6 H6A 108.6
C5 C6 H6B 108.6
C7 C6 H6B 108.6
H6A C6 H6B 107.5
C6 C7 H7A 109.5
C6 C7 H7B 109.5
H7A C7 H7B 109.5
C6 C7 H7C 109.5
H7A C7 H7C 109.5
H7B C7 H7C 109.5
N1 C8 C9 124.77(16)
N1 C8 C5 108.93(16)
C9 C8 C5 126.30(16)
C10 C9 C8 128.34(16)
C10 C9 H9A 115.8
C8 C9 H9A 115.8
N2 C10 C9 124.25(16)
N2 C10 C11 109.15(16)
C9 C10 C11 126.54(15)
C14 C11 C10 107.30(15)
C14 C11 C12 126.74(18)
C10 C11 C12 125.84(17)
C11 C12 C13 111.47(16)
C11 C12 H12A 109.3
C13 C12 H12A 109.3
C11 C12 H12B 109.3
C13 C12 H12B 109.3
H12A C12 H12B 108.0
C12 C13 H13A 109.5
C12 C13 H13B 109.5
H13A C13 H13B 109.5
C12 C13 H13C 109.5
H13A C13 H13C 109.5
H13B C13 H13C 109.5
C11 C14 C17 106.51(16)
C11 C14 C15 127.85(16)
C17 C14 C15 125.57(16)
C14 C15 C16 112.76(15)
C14 C15 H15A 109.0
C16 C15 H15A 109.0
C14 C15 H15B 109.0
C16 C15 H15B 109.0
H15A C15 H15B 107.8
C15 C16 H16A 109.5
C15 C16 H16B 109.5
H16A C16 H16B 109.5
C15 C16 H16C 109.5
H16A C16 H16C 109.5
H16B C16 H16C 109.5
N2 C17 C18 124.73(15)
N2 C17 C14 109.77(15)
C18 C17 C14 125.49(17)
C17 C18 C19 128.00(16)
C17 C18 H18A 116.0
C19 C18 H18A 116.0
N3 C19 C18 124.95(15)
N3 C19 C20 109.43(14)
C18 C19 C20 125.60(16)
C23 C20 C19 106.58(15)
C23 C20 C21 128.26(15)
C19 C20 C21 125.02(15)
C20 C21 C22 113.37(16)
C20 C21 H21A 108.9
C22 C21 H21A 108.9
C20 C21 H21B 108.9
C22 C21 H21B 108.9
H21A C21 H21B 107.7
C21 C22 H22A 109.5
C21 C22 H22B 109.5
H22A C22 H22B 109.5
C21 C22 H22C 109.5
H22A C22 H22C 109.5
H22B C22 H22C 109.5
C20 C23 C26 107.28(14)
C20 C23 C24 128.01(16)
C26 C23 C24 124.55(15)
C23 C24 C25 112.09(14)
C23 C24 H24A 109.2
C25 C24 H24A 109.2
C23 C24 H24B 109.2
C25 C24 H24B 109.2
H24A C24 H24B 107.9
C24 C25 H25A 109.5
C24 C25 H25B 109.5
H25A C25 H25B 109.5
C24 C25 H25C 109.5
H25A C25 H25C 109.5
H25B C25 H25C 109.5
N3 C26 C27 124.91(15)
N3 C26 C23 108.88(14)
C27 C26 C23 126.14(15)
C26 C27 C28 127.98(15)
C26 C27 H27A 116.0
C28 C27 H27A 116.0
N4 C28 C27 124.47(15)
N4 C28 C29 109.35(15)
C27 C28 C29 126.09(15)
C32 C29 C28 107.17(15)
C32 C29 C30 127.94(16)
C28 C29 C30 124.81(16)
C29 C30 C31 112.80(16)
C29 C30 H30A 109.0
C31 C30 H30A 109.0
C29 C30 H30B 109.0
C31 C30 H30B 109.0
H30A C30 H30B 107.8
C30 C31 H31A 109.5
C30 C31 H31B 109.5
H31A C31 H31B 109.5
C30 C31 H31C 109.5
H31A C31 H31C 109.5
H31B C31 H31C 109.5
C29 C32 C35 106.50(15)
C29 C32 C33 128.90(16)
C35 C32 C33 124.58(16)
C32 C33 C34 114.21(16)
C32 C33 H33A 108.7
C34 C33 H33A 108.7
C32 C33 H33B 108.7
C34 C33 H33B 108.7
H33A C33 H33B 107.6
C33 C34 H34A 109.5
C33 C34 H34B 109.5
H34A C34 H34B 109.5
C33 C34 H34C 109.5
H34A C34 H34C 109.5
H34B C34 H34C 109.5
N4 C35 C36 124.80(16)
N4 C35 C32 109.70(15)
C36 C35 C32 125.48(16)
C1 C36 C35 127.98(17)
C1 C36 H36A 116.0
C35 C36 H36A 116.0

loop_
_geom_bond_atom_site_label_1
_geom_bond_atom_site_label_2
_geom_bond_distance
In1 N2 2.1448(15)
In1 N3 2.1450(14)
In1 N4 2.1498(15)
In1 N1 2.1522(15)
In1 Cl1 2.4164(7)
N1 C8 1.374(2)
N1 C1 1.378(2)
N2 C17 1.372(2)
N2 C10 1.376(2)
N3 C19 1.370(2)
N3 C26 1.375(2)
N4 C35 1.373(2)
N4 C28 1.375(2)
C1 C36 1.394(3)
C1 C2 1.448(2)
C2 C5 1.370(3)
C2 C3 1.497(3)
C3 C4 1.523(3)
C3 H3A 0.9900
C3 H3B 0.9900
C4 H4A 0.9800
C4 H4B 0.9800
C4 H4C 0.9800
C5 C8 1.450(3)
C5 C6 1.503(2)
C6 C7 1.524(3)
C6 H6A 0.9900
C6 H6B 0.9900
C7 H7A 0.9800
C7 H7B 0.9800
C7 H7C 0.9800
C8 C9 1.397(3)
C9 C10 1.393(3)
C9 H9A 0.9500
C10 C11 1.452(3)
C11 C14 1.368(3)
C11 C12 1.500(2)
C12 C13 1.534(3)
C12 H12A 0.9900
C12 H12B 0.9900
C13 H13A 0.9800
C13 H13B 0.9800
C13 H13C 0.9800
C14 C17 1.452(2)
C14 C15 1.501(3)
C15 C16 1.525(3)
C15 H15A 0.9900
C15 H15B 0.9900
C16 H16A 0.9800
C16 H16B 0.9800
C16 H16C 0.9800
C17 C18 1.396(2)
C18 C19 1.399(2)
C18 H18A 0.9500
C19 C20 1.450(2)
C20 C23 1.373(2)
C20 C21 1.505(2)
C21 C22 1.518(3)
C21 H21A 0.9900
C21 H21B 0.9900
C22 H22A 0.9800
C22 H22B 0.9800
C22 H22C 0.9800
C23 C26 1.450(2)
C23 C24 1.497(2)
C24 C25 1.532(3)
C24 H24A 0.9900
C24 H24B 0.9900
C25 H25A 0.9800
C25 H25B 0.9800
C25 H25C 0.9800
C26 C27 1.400(2)
C27 C28 1.403(2)
C27 H27A 0.9500
C28 C29 1.449(2)
C29 C32 1.372(2)
C29 C30 1.499(2)
C30 C31 1.538(3)
C30 H30A 0.9900
C30 H30B 0.9900
C31 H31A 0.9800
C31 H31B 0.9800
C31 H31C 0.9800
C32 C35 1.452(2)
C32 C33 1.502(2)
C33 C34 1.528(3)
C33 H33A 0.9900
C33 H33B 0.9900
C34 H34A 0.9800
C34 H34B 0.9800
C34 H34C 0.9800
C35 C36 1.400(2)
C36 H36A 0.9500
